data_7151487
loop_
_publ_author_name
'Karisalmi, Kaisa'
'Rissanen, Kari'
'Koskinen, Ari M. P.'

_publ_section_title
;
 An enantioselective synthesis of the C(33)?C(37) fragment of
 Amphotericin BElectronic supplementary information (ESI) available:
 Tables S1?S5: crystal data and structure refinement, atomic
 coordinates and equivalent isotropic displacement parameters, bond
 lengths and angles, anisotropic displacement parameters and torsion
 angles for compound 7b. See
 http://www.rsc.org/suppdata/ob/b3/b305845j/
;
_journal_issue 18
_journal_name_full 'Organic &amp;  Biomolecular Chemistry'
_journal_page_first 3193
_journal_paper_doi 10.1039/b305845j
_journal_volume 1
_journal_year 2003
_chemical_formula_sum 'C16 H24 O7 S'
_chemical_formula_weight 360.41
_chemical_name_systematic
;
?
;
_space_group_IT_number 4
_symmetry_cell_setting monoclinic
_symmetry_space_group_name_Hall 'P 2yb'
_symmetry_space_group_name_H-M 'P 1 21 1'
_atom_sites_solution_hydrogens geom
_atom_sites_solution_primary direct
_atom_sites_solution_secondary difmap
_audit_creation_method SHELXL-97
_cell_angle_alpha 90.00
_cell_angle_beta 97.6880(10)
_cell_angle_gamma 90.00
_cell_formula_units_Z 2
_cell_length_a 5.2341(2)
_cell_length_b 12.3751(5)
_cell_length_c 14.2381(7)
_cell_measurement_temperature 293(2)
_cell_volume 913.95(7)
_computing_structure_refinement 'SHELXL-97 (Sheldrick, 1997)'
_diffrn_ambient_temperature 293(2)
_diffrn_measured_fraction_theta_full 0.999
_diffrn_measured_fraction_theta_max 0.999
_diffrn_radiation_monochromator graphite
_diffrn_radiation_source 'fine-focus sealed tube'
_diffrn_radiation_type MoK\a
_diffrn_radiation_wavelength 0.71073
_diffrn_reflns_av_R_equivalents 0.0303
_diffrn_reflns_av_sigmaI/netI 0.0535
_diffrn_reflns_limit_h_max 6
_diffrn_reflns_limit_h_min -5
_diffrn_reflns_limit_k_max 13
_diffrn_reflns_limit_k_min -14
_diffrn_reflns_limit_l_max 16
_diffrn_reflns_limit_l_min -15
_diffrn_reflns_number 5702
_diffrn_reflns_theta_full 25.04
_diffrn_reflns_theta_max 25.04
_diffrn_reflns_theta_min 2.89
_exptl_absorpt_coefficient_mu 0.210
_exptl_absorpt_correction_type none
_exptl_crystal_density_diffrn 1.310
_exptl_crystal_density_method 'not measured'
_exptl_crystal_F_000 384
_refine_diff_density_max 0.533
_refine_diff_density_min -0.348
_refine_diff_density_rms 0.047
_refine_ls_abs_structure_details 'Flack H D (1983), Acta Cryst. A39, 876-881'
_refine_ls_abs_structure_Flack -0.02(11)
_refine_ls_extinction_coef 0.022(4)
_refine_ls_extinction_expression Fc^*^=kFc[1+0.001xFc^2^\l^3^/sin(2\q)]^-1/4^
_refine_ls_extinction_method SHELXL
_refine_ls_goodness_of_fit_ref 1.021
_refine_ls_hydrogen_treatment mixed
_refine_ls_matrix_type full
_refine_ls_number_parameters 222
_refine_ls_number_reflns 3175
_refine_ls_number_restraints 1
_refine_ls_restrained_S_all 1.021
_refine_ls_R_factor_all 0.0583
_refine_ls_R_factor_gt 0.0435
_refine_ls_shift/su_max 0.000
_refine_ls_shift/su_mean 0.000
_refine_ls_structure_factor_coef Fsqd
_refine_ls_weighting_details 'calc w=1/[\s^2^(Fo^2^)+(0.0500P)^2^+0.3556P] where P=(Fo^2^+2Fc^2^)/3'
_refine_ls_weighting_scheme calc
_refine_ls_wR_factor_gt 0.1030
_refine_ls_wR_factor_ref 0.1099
_reflns_number_gt 2627
_reflns_number_total 3175
_reflns_threshold_expression >2sigma(I)
_cod_data_source_file b305845j.txt
_cod_data_source_block 7b
_cod_depositor_comments
;
The following automatic conversions were performed:
'_symmetry_cell_setting' value 'Monoclinic' changed to 'monoclinic'
according to '/home/saulius/struct/CIF-dictionaries/cif_core.dic'
dictionary named 'cif_core.dic' version 2.4.1 from 2010-06-29.

Automatic conversion script
Id: cif_fix_enum 1527 2010-12-29 10:47:43Z saulius 
;
_cod_original_sg_symbol_H-M P21
_cod_database_code 7151487

loop_
_symmetry_equiv_pos_as_xyz
'x, y, z'
'-x, y+1/2, -z'

loop_
_atom_site_label
_atom_site_type_symbol
_atom_site_fract_x
_atom_site_fract_y
_atom_site_fract_z
_atom_site_U_iso_or_equiv
_atom_site_adp_type
_atom_site_occupancy
_atom_site_symmetry_multiplicity
_atom_site_calc_flag
_atom_site_refinement_flags
_atom_site_disorder_assembly
_atom_site_disorder_group
S1 S 0.6540(2) -0.16156(8) 0.80521(7) 0.0588(3) Uani 1 1 d . . .
O14 O -0.1440(4) 0.39481(17) 0.72390(15) 0.0327(5) Uani 1 1 d . . .
O8 O 0.1122(4) 0.13453(16) 0.79088(15) 0.0304(5) Uani 1 1 d . . .
O13 O -0.0780(4) 0.31860(18) 0.86906(15) 0.0363(5) Uani 1 1 d . . .
O11 O 0.4865(3) 0.18835(18) 0.74637(15) 0.0325(5) Uani 1 1 d . . .
O20 O 0.1871(4) 0.34072(19) 0.55357(14) 0.0340(5) Uani 1 1 d . . .
O19 O 0.3884(5) 0.1799(2) 0.55330(17) 0.0516(7) Uani 1 1 d . . .
O4 O 0.3131(6) 0.0541(2) 0.9959(2) 0.0656(9) Uani 1 1 d . . .
C9 C 0.0444(5) 0.2249(2) 0.7324(2) 0.0259(7) Uani 1 1 d . . .
H9 H -0.0776 0.2035 0.6772 0.031 Uiso 1 1 calc R . .
C12 C -0.0682(5) 0.3159(2) 0.7855(2) 0.0264(7) Uani 1 1 d . . .
C18 C 0.3024(5) 0.2535(2) 0.5944(2) 0.0272(7) Uani 1 1 d . . .
C10 C 0.3050(5) 0.2614(2) 0.7002(2) 0.0253(6) Uani 1 1 d . . .
H10 H 0.3467 0.3353 0.7218 0.030 Uiso 1 1 calc R . .
C7 C 0.3777(5) 0.1475(3) 0.8254(2) 0.0312(7) Uani 1 1 d . . .
H7 H 0.3997 0.1997 0.8776 0.037 Uiso 1 1 calc R . .
C21 C 0.1355(5) 0.3441(3) 0.4502(2) 0.0338(7) Uani 1 1 d . . .
H21 H 0.2792 0.3111 0.4231 0.041 Uiso 1 1 calc R . .
C3 C 0.5109(6) 0.0424(3) 0.8556(2) 0.0353(8) Uani 1 1 d . . .
H3 H 0.6969 0.0564 0.8646 0.042 Uiso 1 1 calc R . .
C15 C -0.2257(6) 0.4984(3) 0.7605(2) 0.0332(8) Uani 1 1 d . . .
H15 H -0.3400 0.4853 0.8084 0.040 Uiso 1 1 calc R . .
C4 C 0.4412(7) 0.0023(3) 0.9487(2) 0.0415(8) Uani 1 1 d . . .
C16 C 0.0070(7) 0.5611(3) 0.8039(3) 0.0472(9) Uani 1 1 d . . .
H16A H 0.1004 0.5195 0.8541 0.071 Uiso 1 1 calc R . .
H16B H -0.0473 0.6280 0.8289 0.071 Uiso 1 1 calc R . .
H16C H 0.1164 0.5757 0.7564 0.071 Uiso 1 1 calc R . .
C6 C 0.5227(10) -0.1952(3) 0.9125(3) 0.0647(12) Uani 1 1 d . . .
H6A H 0.3408 -0.2116 0.8969 0.078 Uiso 1 1 calc R . .
H6B H 0.6082 -0.2594 0.9403 0.078 Uiso 1 1 calc R . .
C23 C 0.1195(8) 0.4636(3) 0.4260(3) 0.0522(10) Uani 1 1 d . . .
H23A H -0.0219 0.4956 0.4525 0.078 Uiso 1 1 calc R . .
H23B H 0.0930 0.4723 0.3584 0.078 Uiso 1 1 calc R . .
H23C H 0.2772 0.4985 0.4516 0.078 Uiso 1 1 calc R . .
C22 C -0.1071(7) 0.2838(3) 0.4181(3) 0.0530(10) Uani 1 1 d . . .
H22A H -0.0868 0.2096 0.4374 0.080 Uiso 1 1 calc R . .
H22B H -0.1439 0.2874 0.3503 0.080 Uiso 1 1 calc R . .
H22C H -0.2468 0.3155 0.4459 0.080 Uiso 1 1 calc R . .
C2 C 0.4587(8) -0.0428(3) 0.7782(3) 0.0502(10) Uani 1 1 d . . .
H2A H 0.4945 -0.0126 0.7185 0.060 Uiso 1 1 calc R . .
H2B H 0.2780 -0.0629 0.7712 0.060 Uiso 1 1 calc R . .
C5 C 0.5545(10) -0.1055(3) 0.9835(3) 0.0600(12) Uani 1 1 d . . .
H5A H 0.7372 -0.0957 1.0043 0.072 Uiso 1 1 calc R . .
H5B H 0.4750 -0.1274 1.0382 0.072 Uiso 1 1 calc R . .
C17 C -0.3736(7) 0.5537(3) 0.6760(3) 0.0454(9) Uani 1 1 d . . .
H17A H -0.2627 0.5644 0.6283 0.068 Uiso 1 1 calc R . .
H17B H -0.4349 0.6224 0.6950 0.068 Uiso 1 1 calc R . .
H17C H -0.5175 0.5096 0.6509 0.068 Uiso 1 1 calc R . .

loop_
_atom_site_aniso_label
_atom_site_aniso_U_11
_atom_site_aniso_U_22
_atom_site_aniso_U_33
_atom_site_aniso_U_23
_atom_site_aniso_U_13
_atom_site_aniso_U_12
S1 0.0895(7) 0.0414(6) 0.0460(6) -0.0002(5) 0.0111(5) 0.0322(6)
O14 0.0404(12) 0.0237(11) 0.0357(13) 0.0031(10) 0.0114(10) 0.0079(9)
O8 0.0320(11) 0.0190(11) 0.0417(14) 0.0044(9) 0.0102(9) 0.0027(9)
O13 0.0449(12) 0.0349(14) 0.0292(13) 0.0000(10) 0.0050(9) 0.0070(10)
O11 0.0227(10) 0.0393(13) 0.0356(13) 0.0137(10) 0.0046(9) 0.0081(9)
O20 0.0380(11) 0.0352(12) 0.0289(11) 0.0067(11) 0.0044(9) 0.0087(10)
O19 0.0696(16) 0.0483(16) 0.0388(15) 0.0038(12) 0.0142(12) 0.0291(13)
O4 0.113(2) 0.0460(16) 0.0452(17) 0.0066(14) 0.0364(16) 0.0272(17)
C9 0.0243(14) 0.0225(16) 0.0315(17) 0.0014(13) 0.0062(12) 0.0014(11)
C12 0.0235(14) 0.0219(17) 0.0337(19) 0.0012(13) 0.0039(12) -0.0005(11)
C18 0.0225(14) 0.0289(17) 0.0303(17) 0.0033(14) 0.0044(12) -0.0007(13)
C10 0.0224(14) 0.0206(15) 0.0323(17) 0.0031(13) 0.0020(11) -0.0001(11)
C7 0.0299(15) 0.0338(18) 0.0298(17) 0.0045(14) 0.0041(12) 0.0068(13)
C21 0.0298(15) 0.0424(19) 0.0287(16) 0.0048(16) 0.0024(12) 0.0023(15)
C3 0.0441(18) 0.0286(18) 0.0330(19) 0.0035(15) 0.0047(14) 0.0087(14)
C15 0.0345(16) 0.0239(17) 0.044(2) -0.0011(14) 0.0142(14) 0.0064(13)
C4 0.057(2) 0.038(2) 0.029(2) 0.0010(16) 0.0057(16) 0.0111(17)
C16 0.045(2) 0.0298(19) 0.065(3) -0.0058(18) 0.0021(17) 0.0034(15)
C6 0.097(3) 0.028(2) 0.073(3) 0.015(2) 0.023(3) 0.011(2)
C23 0.060(2) 0.048(2) 0.047(2) 0.0152(19) -0.0018(18) -0.0072(18)
C22 0.047(2) 0.053(2) 0.055(2) 0.0132(19) -0.0090(17) -0.0099(18)
C2 0.067(2) 0.044(2) 0.037(2) -0.0028(17) -0.0030(18) 0.0139(18)
C5 0.095(3) 0.044(2) 0.045(2) 0.011(2) 0.021(2) 0.019(2)
C17 0.048(2) 0.0286(19) 0.060(2) 0.0089(17) 0.0085(17) 0.0050(15)

loop_
_atom_type_symbol
_atom_type_description
_atom_type_scat_dispersion_real
_atom_type_scat_dispersion_imag
_atom_type_scat_source
C C 0.0033 0.0016 'International Tables Vol C Tables 4.2.6.8 and 6.1.1.4'
H H 0.0000 0.0000 'International Tables Vol C Tables 4.2.6.8 and 6.1.1.4'
O O 0.0106 0.0060 'International Tables Vol C Tables 4.2.6.8 and 6.1.1.4'
S S 0.1246 0.1234 'International Tables Vol C Tables 4.2.6.8 and 6.1.1.4'

loop_
_geom_angle_atom_site_label_1
_geom_angle_atom_site_label_2
_geom_angle_atom_site_label_3
_geom_angle
_geom_angle_site_symmetry_1
_geom_angle_site_symmetry_3
_geom_angle_publ_flag
C2 S1 C6 95.7(2) . . ?
C12 O14 C15 118.7(2) . . ?
C9 O8 C7 105.8(2) . . ?
C10 O11 C7 106.3(2) . . ?
C18 O20 C21 118.3(2) . . ?
O8 C9 C12 112.2(2) . . ?
O8 C9 C10 104.0(2) . . ?
C12 C9 C10 110.1(2) . . ?
O13 C12 O14 125.7(3) . . ?
O13 C12 C9 125.9(3) . . ?
O14 C12 C9 108.4(2) . . ?
O19 C18 O20 125.4(3) . . ?
O19 C18 C10 125.5(3) . . ?
O20 C18 C10 109.1(2) . . ?
O11 C10 C18 109.9(2) . . ?
O11 C10 C9 103.8(2) . . ?
C18 C10 C9 112.5(2) . . ?
O8 C7 O11 104.1(2) . . ?
O8 C7 C3 113.2(3) . . ?
O11 C7 C3 108.3(2) . . ?
O20 C21 C22 109.3(3) . . ?
O20 C21 C23 104.7(3) . . ?
C22 C21 C23 113.5(3) . . ?
C4 C3 C7 112.2(3) . . ?
C4 C3 C2 111.6(3) . . ?
C7 C3 C2 111.0(3) . . ?
O14 C15 C17 104.9(3) . . ?
O14 C15 C16 109.7(2) . . ?
C17 C15 C16 113.3(3) . . ?
O4 C4 C3 122.6(3) . . ?
O4 C4 C5 120.8(3) . . ?
C3 C4 C5 116.5(3) . . ?
C5 C6 S1 112.4(3) . . ?
C3 C2 S1 111.6(2) . . ?
C6 C5 C4 115.4(3) . . ?

loop_
_geom_bond_atom_site_label_1
_geom_bond_atom_site_label_2
_geom_bond_distance
_geom_bond_site_symmetry_2
_geom_bond_publ_flag
S1 C2 1.802(4) . ?
S1 C6 1.805(5) . ?
O14 C12 1.337(4) . ?
O14 C15 1.469(4) . ?
O8 C9 1.411(3) . ?
O8 C7 1.419(4) . ?
O13 C12 1.198(4) . ?
O11 C10 1.408(3) . ?
O11 C7 1.420(4) . ?
O20 C18 1.331(4) . ?
O20 C21 1.460(4) . ?
O19 C18 1.202(4) . ?
O4 C4 1.197(4) . ?
C9 C12 1.519(4) . ?
C9 C10 1.562(4) . ?
C18 C10 1.509(4) . ?
C7 C3 1.511(4) . ?
C21 C22 1.491(5) . ?
C21 C23 1.519(5) . ?
C3 C4 1.505(5) . ?
C3 C2 1.523(5) . ?
C15 C17 1.504(5) . ?
C15 C16 1.505(5) . ?
C4 C5 1.517(5) . ?
C6 C5 1.495(6) . ?

loop_
_geom_torsion_atom_site_label_1
_geom_torsion_atom_site_label_2
_geom_torsion_atom_site_label_3
_geom_torsion_atom_site_label_4
_geom_torsion
_geom_torsion_site_symmetry_1
_geom_torsion_site_symmetry_2
_geom_torsion_site_symmetry_3
_geom_torsion_site_symmetry_4
_geom_torsion_publ_flag
C7 O8 C9 C12 -94.4(3) . . . . ?
C7 O8 C9 C10 24.5(3) . . . . ?
C15 O14 C12 O13 5.8(4) . . . . ?
C15 O14 C12 C9 -171.4(2) . . . . ?
O8 C9 C12 O13 7.2(4) . . . . ?
C10 C9 C12 O13 -108.1(3) . . . . ?
O8 C9 C12 O14 -175.6(2) . . . . ?
C10 C9 C12 O14 69.1(3) . . . . ?
C21 O20 C18 O19 6.6(4) . . . . ?
C21 O20 C18 C10 -172.8(2) . . . . ?
C7 O11 C10 C18 -143.1(2) . . . . ?
C7 O11 C10 C9 -22.6(3) . . . . ?
O19 C18 C10 O11 17.5(4) . . . . ?
O20 C18 C10 O11 -163.1(2) . . . . ?
O19 C18 C10 C9 -97.6(3) . . . . ?
O20 C18 C10 C9 81.8(3) . . . . ?
O8 C9 C10 O11 -1.2(3) . . . . ?
C12 C9 C10 O11 119.1(3) . . . . ?
O8 C9 C10 C18 117.5(2) . . . . ?
C12 C9 C10 C18 -122.2(3) . . . . ?
C9 O8 C7 O11 -39.5(3) . . . . ?
C9 O8 C7 C3 -156.9(2) . . . . ?
C10 O11 C7 O8 38.8(3) . . . . ?
C10 O11 C7 C3 159.6(2) . . . . ?
C18 O20 C21 C22 82.3(3) . . . . ?
C18 O20 C21 C23 -155.8(3) . . . . ?
O8 C7 C3 C4 -74.8(4) . . . . ?
O11 C7 C3 C4 170.3(3) . . . . ?
O8 C7 C3 C2 50.8(4) . . . . ?
O11 C7 C3 C2 -64.1(3) . . . . ?
C12 O14 C15 C17 -162.6(2) . . . . ?
C12 O14 C15 C16 75.4(3) . . . . ?
C7 C3 C4 O4 -6.2(5) . . . . ?
C2 C3 C4 O4 -131.5(4) . . . . ?
C7 C3 C4 C5 177.2(3) . . . . ?
C2 C3 C4 C5 51.9(4) . . . . ?
C2 S1 C6 C5 -57.8(4) . . . . ?
C4 C3 C2 S1 -62.9(4) . . . . ?
C7 C3 C2 S1 171.2(2) . . . . ?
C6 S1 C2 C3 61.8(3) . . . . ?
S1 C6 C5 C4 56.1(5) . . . . ?
O4 C4 C5 C6 133.8(4) . . . . ?
C3 C4 C5 C6 -49.5(5) . . . . ?

loop_
_cod_related_entry_id
_cod_related_entry_database
_cod_related_entry_code
1 ChemSpider 9090623
